data_7717684
loop_
_publ_author_name
'Nolan, Steven P.'
'Ruggiero, Tommaso'
'Van Hecke, Kristof'
'Cazin, Catherine'

_publ_section_title
;
 [Cu(NHC)(OR)] (R = C(CF3)3) complexes for N-H and S-H bond activation and
 as pre-catalysts in the Chan-Evans-Lam reaction
;
_journal_name_full 'Dalton Transactions'
_journal_paper_doi 10.1039/D4DT03322A
_journal_year 2025
_chemical_formula_moiety 'C33 H40 Cu F9 N2 O3, 0.5[C6H14]'
_chemical_formula_sum 'C36 H47 Cu F9 N2 O3'
_chemical_formula_weight 790.29
_space_group_crystal_system monoclinic
_space_group_IT_number 14
_space_group_name_Hall '-P 2yn'
_space_group_name_H-M_alt 'P 1 21/n 1'
_atom_sites_solution_hydrogens geom
_atom_sites_solution_primary dual
_audit_creation_date 2024-10-18
_audit_creation_method
;
Olex2 1.5
(compiled 2024.01.12 svn.r2f8d729c for OlexSys, GUI svn.r6928)
;
_audit_update_record
;
2024-10-22 deposited with the CCDC.	2024-12-16 downloaded from the CCDC.
;
_cell_angle_alpha 90
_cell_angle_beta 114.525(2)
_cell_angle_gamma 90
_cell_formula_units_Z 8
_cell_length_a 20.4331(4)
_cell_length_b 19.1734(3)
_cell_length_c 21.8553(4)
_cell_measurement_reflns_used 24661
_cell_measurement_temperature 100(2)
_cell_measurement_theta_max 73.6210
_cell_measurement_theta_min 3.1660
_cell_volume 7789.8(3)
_computing_cell_refinement 'CrysAlisPro 1.171.42.49 (Rigaku OD, 2022)'
_computing_data_collection 'CrysAlisPro 1.171.42.49 (Rigaku OD, 2022)'
_computing_data_reduction 'CrysAlisPro 1.171.42.49 (Rigaku OD, 2022)'
_computing_molecular_graphics 'Olex2 1.5 (Dolomanov et al., 2009)'
_computing_publication_material 'Olex2 1.5 (Dolomanov et al., 2009)'
_computing_structure_refinement 'SHELXL 2019/3 (Sheldrick, 2015)'
_computing_structure_solution 'olex2.solve 1.5 (Bourhis et al., 2015)'
_diffrn_ambient_temperature 100(2)
_diffrn_detector_area_resol_mean 10.4839
_diffrn_detector_type Atlas
_diffrn_measured_fraction_theta_full 1.000
_diffrn_measured_fraction_theta_max 0.986
_diffrn_measurement_details
;
List of Runs (angles in degrees, time in seconds):

  # Type    Start    End  Width  t~exp~   \w     \q     \k     \f   Frames
#--------------------------------------------------------------------------
  1  \w   -114.00 -13.00   1.00    4.13    --  -41.55 -57.00-150.00  101
  2  \w    -70.00  32.00   1.00    4.13    --  -41.55  57.00   0.00  102
  3  \w    -87.00  -6.00   1.00    4.13    --  -41.55 125.00-180.00   81
  4  \w     30.00 134.00   1.00   11.53    --  106.01 -30.00-150.00  104
  5  \w     23.00 107.00   1.00   11.53    --  106.01 -94.00 120.00   84
  6  \w     80.00 178.00   1.00   11.53    --  106.01  45.00-120.00   98
  7  \w     23.00 107.00   1.00   11.53    --  106.01 -94.00   0.00   84
  8  \w    103.00 178.00   1.00   11.53    --  106.01  77.00 -30.00   75
  9  \w     97.00 177.00   1.00   11.53    --  106.01 125.00 -30.00   80
 10  \w     23.00 107.00   1.00   11.53    --  106.01 -94.00  60.00   84
 11  \w    -70.00  32.00   1.00    4.13    --  -41.55  57.00 120.00  102
 12  \w   -114.00 -13.00   1.00    4.13    --  -41.55 -57.00 -30.00  101
 13  \w   -114.00 -13.00   1.00    4.13    --  -41.55 -57.00  90.00  101
 14  \w     78.00 178.00   1.00   11.53    --  106.01  30.00-180.00  100
 15  \w     77.00 178.00   1.00   11.53    --  106.01  61.00 -60.00  101
 16  \w     23.00 105.00   1.00   11.53    --  106.01 -94.00 -90.00   82
 17  \w     78.00 178.00   1.00   11.53    --  106.01  30.00  60.00  100
;
_diffrn_measurement_device 'four-circle diffractometer'
_diffrn_measurement_device_type 'SuperNova, Dual, Cu at home/near, Atlas'
_diffrn_measurement_method '\w scans'
_diffrn_radiation_type CuK\a
_diffrn_radiation_wavelength 1.54184
_diffrn_reflns_av_R_equivalents 0.0450
_diffrn_reflns_av_unetI/netI 0.0318
_diffrn_reflns_Laue_measured_fraction_full 1.000
_diffrn_reflns_Laue_measured_fraction_max 0.986
_diffrn_reflns_limit_h_max 25
_diffrn_reflns_limit_h_min -19
_diffrn_reflns_limit_k_max 23
_diffrn_reflns_limit_k_min -23
_diffrn_reflns_limit_l_max 26
_diffrn_reflns_limit_l_min -26
_diffrn_reflns_number 75383
_diffrn_reflns_point_group_measured_fraction_full 1.000
_diffrn_reflns_point_group_measured_fraction_max 0.986
_diffrn_reflns_theta_full 67.684
_diffrn_reflns_theta_max 73.822
_diffrn_reflns_theta_min 3.202
_exptl_absorpt_coefficient_mu 1.487
_exptl_absorpt_correction_T_max 1.000
_exptl_absorpt_correction_T_min 0.624
_exptl_absorpt_correction_type gaussian
_exptl_absorpt_process_details
;
CrysAlisPro 1.171.42.49 (Rigaku Oxford Diffraction, 2022)
Numerical absorption correction based on gaussian integration over
a multifaceted crystal model
Empirical absorption correction using spherical harmonics,
implemented in SCALE3 ABSPACK scaling algorithm.
;
_exptl_crystal_colour 'clear light white'
_exptl_crystal_colour_lustre clear
_exptl_crystal_colour_modifier light
_exptl_crystal_colour_primary white
_exptl_crystal_density_diffrn 1.348
_exptl_crystal_description plate
_exptl_crystal_F_000 3288
_exptl_crystal_preparation synthesis
_exptl_crystal_recrystallization_method synthesis
_exptl_crystal_size_max 0.28
_exptl_crystal_size_mid 0.16
_exptl_crystal_size_min 0.08
_refine_diff_density_max 1.004
_refine_diff_density_min -0.710
_refine_diff_density_rms 0.066
_refine_ls_extinction_method none
_refine_ls_goodness_of_fit_ref 1.023
_refine_ls_hydrogen_treatment mixed
_refine_ls_matrix_type full
_refine_ls_number_parameters 1001
_refine_ls_number_reflns 15547
_refine_ls_number_restraints 284
_refine_ls_restrained_S_all 1.021
_refine_ls_R_factor_all 0.0646
_refine_ls_R_factor_gt 0.0497
_refine_ls_shift/su_max 0.001
_refine_ls_shift/su_mean 0.000
_refine_ls_structure_factor_coef Fsqd
_refine_ls_weighting_details 'w=1/[\s^2^(Fo^2^)+(0.0699P)^2^+7.7510P] where P=(Fo^2^+2Fc^2^)/3'
_refine_ls_weighting_scheme calc
_refine_ls_wR_factor_gt 0.1279
_refine_ls_wR_factor_ref 0.1388
_reflns_Friedel_coverage 0.000
_reflns_number_gt 12368
_reflns_number_total 15547
_reflns_threshold_expression 'I > 2\s(I)'
_cod_data_source_file d4dt03322a2.cif
_cod_data_source_block tr_ome_dcm_hex
_cod_database_code 7717684
_shelx_shelxl_version_number 2019/3
_shelx_space_group_comment
;
The symmetry employed for this shelxl refinement is uniquely defined
by the following loop, which should always be used as a source of
symmetry information in preference to the above space-group names.
They are only intended as comments.
;
_shelx_estimated_absorpt_t_max 0.890
_shelx_estimated_absorpt_t_min 0.681
_olex2_refinement_description
;
1. Fixed Uiso
 At 1.2 times of:
  All C(H) groups
 At 1.5 times of:
  All C(H,H,H) groups
2. Restrained distances
 F8-C33 = F9-C33 = F7-C33 = F8A-C33A = F9A-C33A = F7A-C33A
 1.33 with sigma of 0.01
 F4-C32 = F5-C32 = F6-C32 = F4A-C32A = F5A-C32A = F6A-C32A
 1.33 with sigma of 0.01
 F1-C31 = F2-C31 = F3-C31 = F1A-C31A = F2A-C31A = F3A-C31A
 1.33 with sigma of 0.01
 C30-C31 = C30-C32 = C30-C33
 1.55 with sigma of 0.01
 C30A-C31A = C30A-C32A = C30A-C33A
 1.55 with sigma of 0.01
 F1-F2 = F1-F3 = F2-F3 = F4-F5 = F4-F6 = F5-F6 = F7-F8 = F7-F9 = F8-F9
 2.15 with sigma of 0.02
 F1A-F2A = F1A-F3A = F2A-F3A = F4A-F5A = F4A-F6A = F5A-F6A = F7A-F8A = F7A-F9A
 = F8A-F9A
 2.15 with sigma of 0.02
 C30-F1 = C30-F2 = C30-F3 = C30-F4 = C30-F5 = C30-F6 = C30-F7 = C30-F8 = C30-F9
 2.39 with sigma of 0.02
 C30A-F1A = C30A-F2A = C30A-F3A = C30A-F4A = C30A-F5A = C30A-F6A = C30A-F7A =
 C30A-F8A = C30A-F9A
 2.39 with sigma of 0.02
 C31-C32 = C32-C33 = C33-C31 = C31A-C32A = C32A-C33A = C33A-C31A
 2.53 with sigma of 0.02
 O1-C31 = O1-C32 = O1-C33 = O1A-C31A = O1A-C32A = O1A-C33A
 2.38 with sigma of 0.04
 O1A-C30A \\sim O1-C30
 with sigma of 0.02
 Cu1-O1 \\sim Cu1-O1A
 with sigma of 0.02
3. Uiso/Uaniso restraints and constraints
C23 \\sim C24 \\sim C25: within 2A with sigma of 0.01 and sigma for terminal
atoms of 0.02 within 2A
Uanis(F1) = Uanis(F1A)
Uanis(F2) = Uanis(F2A)
Uanis(F3) = Uanis(F3A)
Uanis(F4) = Uanis(F4A)
Uanis(F5) = Uanis(F5A)
Uanis(F6) = Uanis(F6A)
Uanis(F7) = Uanis(F7A)
Uanis(F8) = Uanis(F8A)
Uanis(F9) = Uanis(F9A)
Uanis(C31) = Uanis(C31A)
Uanis(C32) = Uanis(C32A)
Uanis(C33) = Uanis(C33A)
Uanis(C30) = Uanis(C30A)
Uanis(O1) = Uanis(O1A)
4. Rigid body (RIGU) restrains
 F1, F2, F3, F4, F5, F6, F7, F8, F9, C30, C31, C32, C33
 with sigma for 1-2 distances of 0.01 and sigma for 1-3 distances of 0.01
 F1A, F2A, F3A, F4A, F5A, F6A, F7A, F8A, F9A, C30A, C31A, C32A, C33A
 with sigma for 1-2 distances of 0.01 and sigma for 1-3 distances of 0.01
5. Others
 Sof(F1A)=Sof(F2A)=Sof(F3A)=Sof(F4A)=Sof(F5A)=Sof(F6A)=Sof(F7A)=Sof(F8A)=
 Sof(F9A)=Sof(O1A)=Sof(C30A)=Sof(C31A)=Sof(C32A)=Sof(C33A)=1-FVAR(1)
 Sof(F1)=Sof(F2)=Sof(F3)=Sof(F4)=Sof(F5)=Sof(F6)=Sof(F7)=Sof(F8)=Sof(F9)=
 Sof(O1)=Sof(C30)=Sof(C31)=Sof(C32)=Sof(C33)=FVAR(1)
6.a Ternary CH refined with riding coordinates:
 C10(H10), C13(H13), C23(H23), C26(H26), C43(H43), C46(H46), C56(H56), C59(H59)
6.b Aromatic/amide H refined with riding coordinates:
 C2(H2), C3(H3), C6(H6), C8(H8), C19(H19), C21(H21), C35(H35), C36(H36),
 C39(H39), C41(H41), C52(H52), C54(H54)
6.c Idealised Me refined as rotating group:
 C11(H11A,H11B,H11C), C12(H12A,H12B,H12C), C14(H14A,H14B,H14C), C15(H15A,H15B,
 H15C), C16(H16A,H16B,H16C), C24(H24A,H24B,H24C), C25(H25A,H25B,H25C), C27(H27A,
 H27B,H27C), C28(H28A,H28B,H28C), C29(H29A,H29B,H29C), C44(H44A,H44B,H44C),
 C45(H45A,H45B,H45C), C47(H47A,H47B,H47C), C48(H48A,H48B,H48C), C49(H49A,H49B,
 H49C), C57(H57A,H57B,H57C), C58(H58A,H58B,H58C), C60(H60A,H60B,H60C), C61(H61A,
 H61B,H61C), C62(H62A,H62B,H62C)
;
_smtbx_masks_special_details
;
A solvent mask was calculated and 194 electrons were 
found in a volume of 1336\%A^3^ in 1 void per unit cell. 
This is consistent with the presence of 
0.5[C6H14] per formula unit 
which account for 200 electrons 
per unit cell.
;
_olex2_exptl_crystal_mounting_method 'mounted on a LithoLoop'
_olex2_submission_special_instructions 'No special instructions were received'
_oxdiff_exptl_absorpt_empirical_details
;
Empirical correction (ABSPACK) includes:
- Absorption correction using spherical harmonics
- Frame scaling
- B-factor correction
;

loop_
_space_group_symop_operation_xyz
'x, y, z'
'-x+1/2, y+1/2, -z+1/2'
'-x, -y, -z'
'x-1/2, -y-1/2, z-1/2'

loop_
_atom_site_label
_atom_site_type_symbol
_atom_site_fract_x
_atom_site_fract_y
_atom_site_fract_z
_atom_site_U_iso_or_equiv
_atom_site_adp_type
_atom_site_occupancy
_atom_site_site_symmetry_order
_atom_site_calc_flag
_atom_site_refinement_flags_posn
_atom_site_refinement_flags_adp
_atom_site_refinement_flags_occupancy
_atom_site_disorder_assembly
_atom_site_disorder_group
Cu1 Cu 0.73705(2) 0.64465(2) 0.78758(2) 0.02653(10) Uani 1 1 d D . . . .
O2 O 0.56915(10) 0.89164(9) 0.83146(10) 0.0296(4) Uani 1 1 d . . . . .
O3 O 0.93168(11) 0.36795(10) 0.81910(11) 0.0369(5) Uani 1 1 d . . . . .
N1 N 0.77551(10) 0.68245(10) 0.92503(9) 0.0186(4) Uani 1 1 d . . . . .
N2 N 0.83432(11) 0.59199(10) 0.92026(10) 0.0217(4) Uani 1 1 d . . . . .
C1 C 0.78474(12) 0.63839(12) 0.88072(11) 0.0191(4) Uani 1 1 d . . . . .
C2 C 0.85521(14) 0.60715(14) 0.98784(12) 0.0262(5) Uani 1 1 d . . . . .
H2 H 0.889108 0.582089 1.024973 0.042(9) Uiso 1 1 calc R . . . .
C3 C 0.81817(13) 0.66426(13) 0.99066(12) 0.0237(5) Uani 1 1 d . . . . .
H3 H 0.820904 0.687429 1.030074 0.027(7) Uiso 1 1 calc R . . . .
C4 C 0.72381(12) 0.73868(12) 0.90338(11) 0.0186(4) Uani 1 1 d . . . . .
C5 C 0.65150(12) 0.72315(12) 0.88753(11) 0.0198(4) Uani 1 1 d . . . . .
C6 C 0.60206(13) 0.77649(12) 0.86273(12) 0.0229(5) Uani 1 1 d . . . . .
H6 H 0.552475 0.767038 0.849972 0.017(6) Uiso 1 1 calc R . . . .
C7 C 0.62354(14) 0.84372(13) 0.85610(12) 0.0237(5) Uani 1 1 d . . . . .
C8 C 0.69590(14) 0.85839(12) 0.87299(12) 0.0241(5) Uani 1 1 d . . . . .
H8 H 0.710324 0.904570 0.868703 0.023(7) Uiso 1 1 calc R . . . .
C9 C 0.74720(13) 0.80513(12) 0.89624(12) 0.0215(5) Uani 1 1 d . . . . .
C10 C 0.82526(14) 0.82014(13) 0.91078(13) 0.0261(5) Uani 1 1 d . . . . .
H10 H 0.852907 0.775935 0.927532 0.023(7) Uiso 1 1 calc R . . . .
C11 C 0.83226(17) 0.84066(17) 0.84590(16) 0.0398(7) Uani 1 1 d . . . . .
H11A H 0.805610 0.883936 0.828142 0.048(10) Uiso 1 1 calc R . . . .
H11B H 0.812539 0.803395 0.812542 0.039(9) Uiso 1 1 calc R . . . .
H11C H 0.883117 0.847736 0.855577 0.046(10) Uiso 1 1 calc R . . . .
C12 C 0.85783(16) 0.87500(16) 0.96576(15) 0.0370(6) Uani 1 1 d . . . . .
H12A H 0.909386 0.879474 0.977254 0.056(11) Uiso 1 1 calc R . . . .
H12B H 0.850910 0.860792 1.005739 0.040(9) Uiso 1 1 calc R . . . .
H12C H 0.834119 0.919949 0.949580 0.055(11) Uiso 1 1 calc R . . . .
C13 C 0.62638(13) 0.65037(12) 0.89545(12) 0.0231(5) Uani 1 1 d . . . . .
H13 H 0.669881 0.620220 0.917348 0.020(7) Uiso 1 1 calc R . . . .
C14 C 0.57962(15) 0.61889(14) 0.82633(14) 0.0304(6) Uani 1 1 d . . . . .
H14A H 0.564839 0.571657 0.832244 0.038(9) Uiso 1 1 calc R . . . .
H14B H 0.607344 0.616958 0.798988 0.041(9) Uiso 1 1 calc R . . . .
H14C H 0.536856 0.647967 0.803681 0.024(7) Uiso 1 1 calc R . . . .
C15 C 0.58542(14) 0.65088(13) 0.94045(13) 0.0268(5) Uani 1 1 d . . . . .
H15A H 0.542553 0.680300 0.919984 0.038(9) Uiso 1 1 calc R . . . .
H15B H 0.616606 0.669446 0.984828 0.040(9) Uiso 1 1 calc R . . . .
H15C H 0.570932 0.603204 0.945300 0.029(7) Uiso 1 1 calc R . . . .
C16 C 0.58752(16) 0.96044(14) 0.82173(15) 0.0332(6) Uani 1 1 d . . . . .
H16A H 0.612826 0.959801 0.792220 0.034(8) Uiso 1 1 calc R . . . .
H16B H 0.618819 0.980800 0.865231 0.046(10) Uiso 1 1 calc R . . . .
H16C H 0.543669 0.988492 0.800991 0.044(9) Uiso 1 1 calc R . . . .
C17 C 0.85883(13) 0.53294(12) 0.89437(12) 0.0233(5) Uani 1 1 d . . . . .
C18 C 0.81721(14) 0.47221(13) 0.87802(12) 0.0249(5) Uani 1 1 d . . . . .
C19 C 0.84145(14) 0.41562(13) 0.85271(13) 0.0267(5) Uani 1 1 d . . . . .
H19 H 0.814373 0.373611 0.841409 0.025(7) Uiso 1 1 calc R . . . .
C20 C 0.90484(15) 0.42049(13) 0.84403(14) 0.0287(5) Uani 1 1 d . . . . .
C21 C 0.94518(15) 0.48181(14) 0.86097(15) 0.0308(6) Uani 1 1 d . . . . .
H21 H 0.988683 0.484299 0.855149 0.036(8) Uiso 1 1 calc R . . . .
C22 C 0.92311(14) 0.53924(13) 0.88613(13) 0.0271(5) Uani 1 1 d . . . . .
C23 C 0.96737(15) 0.60577(14) 0.90377(15) 0.0320(6) Uani 1 1 d . U . . .
H23 H 0.941831 0.640727 0.919957 0.038 Uiso 1 1 calc R U . . .
C24 C 1.0411(2) 0.5945(2) 0.9589(2) 0.0634(11) Uani 1 1 d . U . . .
H24A H 1.036701 0.573870 0.998014 0.095 Uiso 1 1 calc R U . . .
H24B H 1.066171 0.639319 0.971547 0.095 Uiso 1 1 calc R U . . .
H24C H 1.068398 0.562956 0.942911 0.095 Uiso 1 1 calc R U . . .
C25 C 0.9751(3) 0.6362(3) 0.8433(2) 0.096(2) Uani 1 1 d . U . . .
H25A H 1.002691 0.604000 0.828317 0.144 Uiso 1 1 calc R U . . .
H25B H 1.000307 0.680990 0.855601 0.144 Uiso 1 1 calc R U . . .
H25C H 0.927311 0.643306 0.806930 0.144 Uiso 1 1 calc R U . . .
C26 C 0.74746(14) 0.46528(13) 0.88661(14) 0.0279(5) Uani 1 1 d . . . . .
H26 H 0.738253 0.510670 0.904162 0.028(7) Uiso 1 1 calc R . . . .
C27 C 0.68400(16) 0.45080(18) 0.81951(16) 0.0420(7) Uani 1 1 d . . . . .
H27A H 0.690110 0.404971 0.802715 0.050(10) Uiso 1 1 calc R . . . .
H27B H 0.681916 0.486805 0.786924 0.056(11) Uiso 1 1 calc R . . . .
H27C H 0.639231 0.451325 0.825808 0.037(8) Uiso 1 1 calc R . . . .
C28 C 0.75342(17) 0.40842(16) 0.93814(15) 0.0373(6) Uani 1 1 d . . . . .
H28A H 0.708274 0.405895 0.943662 0.050(10) Uiso 1 1 calc R . . . .
H28B H 0.792974 0.419740 0.981418 0.042(9) Uiso 1 1 calc R . . . .
H28C H 0.762818 0.363344 0.922217 0.038(9) Uiso 1 1 calc R . . . .
C29 C 0.89426(17) 0.30214(14) 0.80561(16) 0.0352(6) Uani 1 1 d . . . . .
H29A H 0.845506 0.308415 0.770540 0.033(8) Uiso 1 1 calc R . . . .
H29B H 0.891604 0.284962 0.846748 0.050(10) Uiso 1 1 calc R . . . .
H29C H 0.920218 0.268290 0.790358 0.044(9) Uiso 1 1 calc R . . . .
F1 F 0.5728(4) 0.6366(4) 0.5818(7) 0.0633(19) Uani 0.605(2) 1 d D . P A 1
F2 F 0.6322(2) 0.72460(17) 0.56509(16) 0.0558(7) Uani 0.605(2) 1 d D . P A 1
F3 F 0.6418(10) 0.6254(7) 0.5260(6) 0.0703(11) Uani 0.605(2) 1 d D . P A 1
F4 F 0.8258(2) 0.6556(3) 0.6954(2) 0.0753(11) Uani 0.605(2) 1 d D . P A 1
F5 F 0.7714(7) 0.6834(9) 0.5912(5) 0.0653(8) Uani 0.605(2) 1 d D . P A 1
F6 F 0.7590(3) 0.74843(18) 0.6641(2) 0.0648(9) Uani 0.605(2) 1 d D . P A 1
F7 F 0.6538(3) 0.52439(18) 0.6268(2) 0.0729(11) Uani 0.605(2) 1 d D . P A 1
F8 F 0.7600(2) 0.53963(18) 0.70888(15) 0.0477(10) Uani 0.605(2) 1 d D . P A 1
F9 F 0.7482(3) 0.5441(4) 0.6069(3) 0.0619(12) Uani 0.605(2) 1 d D . P A 1
O1 O 0.6818(8) 0.6580(12) 0.6972(4) 0.0383(19) Uani 0.605(2) 1 d D . P A 1
C30 C 0.6992(3) 0.6403(3) 0.6468(4) 0.0279(7) Uani 0.605(2) 1 d D . P A 1
C31 C 0.6345(3) 0.6559(3) 0.5780(2) 0.0494(12) Uani 0.605(2) 1 d D . P A 1
C32 C 0.7645(3) 0.6816(3) 0.6490(3) 0.0513(15) Uani 0.605(2) 1 d D . P A 1
C33 C 0.7161(3) 0.5611(3) 0.6474(2) 0.0423(12) Uani 0.605(2) 1 d D . P A 1
F1A F 0.5788(7) 0.6539(7) 0.5747(11) 0.0633(19) Uani 0.395(2) 1 d D . P A 2
F2A F 0.6158(3) 0.5487(3) 0.5843(2) 0.0558(7) Uani 0.395(2) 1 d D . P A 2
F3A F 0.6466(15) 0.6205(11) 0.5255(9) 0.0703(11) Uani 0.395(2) 1 d D . P A 2
F4A F 0.7838(4) 0.7278(5) 0.6863(3) 0.0753(11) Uani 0.395(2) 1 d D . P A 2
F5A F 0.7729(11) 0.6867(13) 0.5917(8) 0.0653(8) Uani 0.395(2) 1 d D . P A 2
F6A F 0.6824(4) 0.7444(3) 0.5913(3) 0.0648(9) Uani 0.395(2) 1 d D . P A 2
F7A F 0.7405(6) 0.5213(3) 0.6940(4) 0.0729(11) Uani 0.395(2) 1 d D . P A 2
F8A F 0.7654(5) 0.5459(4) 0.6118(3) 0.0477(10) Uani 0.395(2) 1 d D . P A 2
F9A F 0.8232(3) 0.5961(3) 0.7048(2) 0.0619(12) Uani 0.395(2) 1 d D . P A 2
O1A O 0.6842(13) 0.648(2) 0.6958(6) 0.0383(19) Uani 0.395(2) 1 d D . P A 2
C30A C 0.7028(4) 0.6343(4) 0.6453(5) 0.0279(7) Uani 0.395(2) 1 d D . P A 2
C31A C 0.6347(4) 0.6134(4) 0.5812(4) 0.0494(12) Uani 0.395(2) 1 d D . P A 2
C32A C 0.7358(5) 0.6999(4) 0.6278(4) 0.0513(15) Uani 0.395(2) 1 d D . P A 2
C33A C 0.7586(4) 0.5745(4) 0.6639(3) 0.0423(12) Uani 0.395(2) 1 d D . P A 2
Cu2 Cu 0.73418(2) 0.52419(2) 0.27915(2) 0.02066(9) Uani 1 1 d . . . . .
F10 F 0.70034(10) 0.53045(9) 0.02726(8) 0.0406(4) Uani 1 1 d . . . . .
F11 F 0.62330(10) 0.50384(10) 0.06688(8) 0.0441(4) Uani 1 1 d . . . . .
F12 F 0.70491(11) 0.43094(8) 0.07459(8) 0.0432(4) Uani 1 1 d . . . . .
F13 F 0.83728(12) 0.51455(13) 0.11177(11) 0.0631(6) Uani 1 1 d . . . . .
F14 F 0.83303(13) 0.44255(12) 0.18488(12) 0.0671(6) Uani 1 1 d . . . . .
F15 F 0.86665(12) 0.54764(13) 0.21312(10) 0.0653(6) Uani 1 1 d . . . . .
F16 F 0.76609(13) 0.63714(9) 0.20701(9) 0.0563(6) Uani 1 1 d . . . . .
F17 F 0.76414(11) 0.63889(9) 0.10837(9) 0.0430(4) Uani 1 1 d . . . . .
F18 F 0.66601(12) 0.62905(9) 0.12009(11) 0.0509(5) Uani 1 1 d . . . . .
O4 O 0.71980(12) 0.50044(10) 0.19337(9) 0.0357(5) Uani 1 1 d . . . . .
O5 O 0.91143(9) 0.80479(8) 0.32803(9) 0.0251(4) Uani 1 1 d . . . . .
O6 O 0.54297(9) 0.26936(9) 0.30528(9) 0.0291(4) Uani 1 1 d . . . . .
N3 N 0.72692(11) 0.49546(10) 0.40591(9) 0.0196(4) Uani 1 1 d . . . . .
N4 N 0.78703(11) 0.58805(10) 0.41143(10) 0.0198(4) Uani 1 1 d . . . . .
C34 C 0.74830(12) 0.53769(11) 0.36792(11) 0.0183(4) Uani 1 1 d . . . . .
C35 C 0.75177(14) 0.51891(13) 0.47155(12) 0.0246(5) Uani 1 1 d . . . . .
H35 H 0.743925 0.497774 0.507249 0.030(8) Uiso 1 1 calc R . . . .
C36 C 0.78928(14) 0.57764(13) 0.47487(12) 0.0251(5) Uani 1 1 d . . . . .
H36 H 0.812705 0.606299 0.513289 0.029(8) Uiso 1 1 calc R . . . .
C37 C 0.81880(13) 0.64639(11) 0.39182(11) 0.0191(4) Uani 1 1 d . . . . .
C38 C 0.88914(13) 0.63966(12) 0.39708(12) 0.0215(5) Uani 1 1 d . . . . .
C39 C 0.91688(13) 0.69450(13) 0.37437(12) 0.0235(5) Uani 1 1 d . . . . .
H39 H 0.963882 0.690693 0.375867 0.027(7) Uiso 1 1 calc R . . . .
C40 C 0.87741(13) 0.75539(12) 0.34927(12) 0.0213(5) Uani 1 1 d . . . . .
C41 C 0.80905(13) 0.76211(12) 0.34727(12) 0.0218(5) Uani 1 1 d . . . . .
H41 H 0.783100 0.804359 0.331844 0.028(7) Uiso 1 1 calc R . . . .
C42 C 0.77803(13) 0.70696(12) 0.36785(12) 0.0217(5) Uani 1 1 d . . . . .
C43 C 0.70285(14) 0.71467(13) 0.36480(14) 0.0295(6) Uani 1 1 d . . . . .
H43 H 0.688581 0.668514 0.376755 0.042(9) Uiso 1 1 calc R . . . .
C44 C 0.64841(17) 0.7333(2) 0.29428(18) 0.0534(9) Uani 1 1 d . . . . .
H44A H 0.600188 0.735463 0.293579 0.050(10) Uiso 1 1 calc R . . . .
H44B H 0.649307 0.697618 0.262502 0.065(13) Uiso 1 1 calc R . . . .
H44C H 0.660679 0.778702 0.281341 0.070(13) Uiso 1 1 calc R . . . .
C45 C 0.70207(19) 0.76786(18) 0.41670(19) 0.0479(8) Uani 1 1 d . . . . .
H45A H 0.713845 0.814166 0.405135 0.048(10) Uiso 1 1 calc R . . . .
H45B H 0.737710 0.754520 0.461425 0.058(11) Uiso 1 1 calc R . . . .
H45C H 0.654149 0.768960 0.416765 0.056(11) Uiso 1 1 calc R . . . .
C46 C 0.93401(14) 0.57481(13) 0.42614(13) 0.0258(5) Uani 1 1 d . . . . .
H46 H 0.913783 0.550623 0.454992 0.025(7) Uiso 1 1 calc R . . . .
C47 C 0.93041(16) 0.52436(14) 0.37098(15) 0.0335(6) Uani 1 1 d . . . . .
H47A H 0.880253 0.510972 0.344243 0.048(10) Uiso 1 1 calc R . . . .
H47B H 0.958842 0.482664 0.391375 0.028(7) Uiso 1 1 calc R . . . .
H47C H 0.949804 0.546988 0.341844 0.029(8) Uiso 1 1 calc R . . . .
C48 C 1.01272(15) 0.59291(14) 0.47035(14) 0.0326(6) Uani 1 1 d . . . . .
H48A H 1.035401 0.611732 0.442194 0.047(10) Uiso 1 1 calc R . . . .
H48B H 1.038331 0.550755 0.493270 0.047(10) Uiso 1 1 calc R . . . .
H48C H 1.014748 0.627812 0.503851 0.052(10) Uiso 1 1 calc R . . . .
C49 C 0.88143(14) 0.87329(12) 0.31574(13) 0.0256(5) Uani 1 1 d . . . . .
H49A H 0.833620 0.871884 0.278335 0.017(6) Uiso 1 1 calc R . . . .
H49B H 0.912715 0.904379 0.304244 0.039(9) Uiso 1 1 calc R . . . .
H49C H 0.877363 0.890642 0.356193 0.027(7) Uiso 1 1 calc R . . . .
C50 C 0.68066(13) 0.43559(11) 0.38002(11) 0.0185(4) Uani 1 1 d . . . . .
C51 C 0.60637(13) 0.44441(12) 0.36064(11) 0.0213(5) Uani 1 1 d . . . . .
C52 C 0.56305(13) 0.38624(13) 0.33668(12) 0.0235(5) Uani 1 1 d . . . . .
H52 H 0.512703 0.390322 0.323681 0.026(7) Uiso 1 1 calc R . . . .
C53 C 0.59170(13) 0.32201(12) 0.33125(11) 0.0220(5) Uani 1 1 d . . . . .
C54 C 0.66520(13) 0.31463(12) 0.35128(11) 0.0210(5) Uani 1 1 d . . . . .
H54 H 0.684474 0.270473 0.347812 0.014(6) Uiso 1 1 calc R . . . .
C55 C 0.71106(13) 0.37157(12) 0.37651(11) 0.0195(4) Uani 1 1 d . . . . .
C56 C 0.57414(14) 0.51539(13) 0.36281(14) 0.0293(5) Uani 1 1 d . . . . .
H56 H 0.613729 0.545962 0.393665 0.025(7) Uiso 1 1 calc R . . . .
C57 C 0.5444(2) 0.54840(16) 0.29303(17) 0.0479(8) Uani 1 1 d . . . . .
H57A H 0.504435 0.520124 0.262033 0.058(11) Uiso 1 1 calc R . . . .
H57B H 0.582450 0.550679 0.276823 0.102(18) Uiso 1 1 calc R . . . .
H57C H 0.527209 0.595609 0.295390 0.058(11) Uiso 1 1 calc R . . . .
C58 C 0.5167(2) 0.51181(19) 0.3896(2) 0.0619(11) Uani 1 1 d . . . . .
H58A H 0.500145 0.559056 0.392947 0.063(12) Uiso 1 1 calc R . . . .
H58B H 0.536634 0.490035 0.434163 0.072(14) Uiso 1 1 calc R . . . .
H58C H 0.476008 0.484032 0.358916 0.090(17) Uiso 1 1 calc R . . . .
C59 C 0.79172(13) 0.36169(12) 0.39913(12) 0.0225(5) Uani 1 1 d . . . . .
H59 H 0.815785 0.406962 0.418314 0.019(6) Uiso 1 1 calc R . . . .
C60 C 0.81034(14) 0.34300(15) 0.34027(14) 0.0316(6) Uani 1 1 d . . . . .
H60A H 0.787155 0.298814 0.320350 0.038(9) Uiso 1 1 calc R . . . .
H60B H 0.862601 0.338261 0.356421 0.029(8) Uiso 1 1 calc R . . . .
H60C H 0.793190 0.379944 0.306270 0.035(8) Uiso 1 1 calc R . . . .
C61 C 0.82044(14) 0.30681(14) 0.45457(13) 0.0302(6) Uani 1 1 d . . . . .
H61A H 0.808816 0.320483 0.492121 0.043(9) Uiso 1 1 calc R . . . .
H61B H 0.872745 0.303065 0.470332 0.029(8) Uiso 1 1 calc R . . . .
H61C H 0.798203 0.261634 0.436867 0.037(8) Uiso 1 1 calc R . . . .
C62 C 0.56946(14) 0.20262(13) 0.29753(13) 0.0291(5) Uani 1 1 d . . . . .
H62A H 0.596262 0.207105 0.269523 0.037(8) Uiso 1 1 calc R . . . .
H62B H 0.528973 0.170573 0.275950 0.033(8) Uiso 1 1 calc R . . . .
H62C H 0.601348 0.184322 0.341807 0.030(8) Uiso 1 1 calc R . . . .
C63 C 0.74150(16) 0.52812(13) 0.14866(12) 0.0293(6) Uani 1 1 d . . . . .
C64 C 0.69213(16) 0.49864(14) 0.07815(13) 0.0306(6) Uani 1 1 d . . . . .
C65 C 0.73440(18) 0.60935(15) 0.14594(14) 0.0360(6) Uani 1 1 d . . . . .
C66 C 0.82020(18) 0.50813(18) 0.16426(15) 0.0434(7) Uani 1 1 d . . . . .

loop_
_atom_site_aniso_label
_atom_site_aniso_U_11
_atom_site_aniso_U_22
_atom_site_aniso_U_33
_atom_site_aniso_U_23
_atom_site_aniso_U_13
_atom_site_aniso_U_12
Cu1 0.0327(2) 0.0288(2) 0.01823(17) 0.00066(14) 0.01075(15) 0.00960(15)
O2 0.0286(10) 0.0221(8) 0.0391(10) 0.0056(7) 0.0151(8) 0.0064(7)
O3 0.0444(12) 0.0257(9) 0.0572(13) 0.0008(9) 0.0376(11) 0.0048(8)
N1 0.0175(9) 0.0198(9) 0.0186(9) 0.0008(7) 0.0076(8) 0.0016(7)
N2 0.0230(10) 0.0212(9) 0.0228(10) 0.0019(8) 0.0115(8) 0.0025(8)
C1 0.0182(11) 0.0189(10) 0.0212(11) 0.0012(8) 0.0092(9) 0.0015(8)
C2 0.0257(13) 0.0309(13) 0.0208(11) 0.0059(10) 0.0084(10) 0.0055(10)
C3 0.0233(12) 0.0284(12) 0.0189(11) 0.0002(9) 0.0082(9) 0.0002(10)
C4 0.0193(11) 0.0191(11) 0.0175(10) -0.0015(8) 0.0077(9) 0.0033(9)
C5 0.0200(11) 0.0213(11) 0.0179(10) -0.0005(8) 0.0078(9) -0.0001(9)
C6 0.0199(12) 0.0241(12) 0.0250(11) 0.0003(9) 0.0094(9) 0.0024(9)
C7 0.0281(13) 0.0227(11) 0.0219(11) 0.0011(9) 0.0118(10) 0.0065(10)
C8 0.0306(13) 0.0167(10) 0.0271(12) 0.0000(9) 0.0139(10) 0.0006(9)
C9 0.0231(12) 0.0226(11) 0.0216(11) -0.0025(9) 0.0120(9) -0.0003(9)
C10 0.0233(13) 0.0234(12) 0.0332(13) -0.0026(10) 0.0134(10) -0.0025(10)
C11 0.0377(16) 0.0484(17) 0.0440(16) -0.0077(14) 0.0277(14) -0.0086(14)
C12 0.0317(15) 0.0404(16) 0.0396(15) -0.0095(12) 0.0155(12) -0.0097(12)
C13 0.0197(12) 0.0201(11) 0.0278(12) 0.0010(9) 0.0082(10) 0.0004(9)
C14 0.0297(14) 0.0277(13) 0.0342(14) -0.0071(11) 0.0137(11) -0.0049(11)
C15 0.0280(13) 0.0242(12) 0.0281(12) 0.0027(10) 0.0116(10) -0.0028(10)
C16 0.0341(15) 0.0236(12) 0.0452(16) 0.0049(11) 0.0198(13) 0.0081(11)
C17 0.0248(12) 0.0209(11) 0.0263(11) 0.0041(9) 0.0129(10) 0.0074(9)
C18 0.0267(13) 0.0245(12) 0.0273(12) 0.0049(10) 0.0150(10) 0.0054(10)
C19 0.0312(14) 0.0218(12) 0.0322(13) 0.0014(10) 0.0184(11) 0.0016(10)
C20 0.0348(14) 0.0238(12) 0.0348(13) 0.0043(10) 0.0218(12) 0.0077(10)
C21 0.0275(13) 0.0293(13) 0.0438(15) 0.0084(11) 0.0229(12) 0.0079(11)
C22 0.0252(13) 0.0247(12) 0.0354(13) 0.0073(10) 0.0166(11) 0.0056(10)
C23 0.0260(13) 0.0277(13) 0.0465(16) 0.0045(11) 0.0192(12) 0.0031(10)
C24 0.054(2) 0.047(2) 0.058(2) 0.0105(17) -0.0069(18) -0.0101(17)
C25 0.119(4) 0.084(3) 0.052(2) 0.023(2) 0.003(2) -0.066(3)
C26 0.0285(13) 0.0244(12) 0.0373(14) -0.0037(10) 0.0202(11) 0.0006(10)
C27 0.0289(15) 0.0541(19) 0.0453(17) 0.0015(14) 0.0177(13) 0.0003(13)
C28 0.0395(16) 0.0413(16) 0.0430(16) 0.0031(13) 0.0289(14) -0.0010(13)
C29 0.0428(17) 0.0260(13) 0.0487(16) -0.0004(12) 0.0310(14) 0.0051(12)
F1 0.0382(17) 0.090(5) 0.050(3) 0.002(3) 0.0065(13) 0.010(3)
F2 0.083(2) 0.0474(16) 0.0366(14) 0.0071(12) 0.0240(14) 0.0182(15)
F3 0.090(3) 0.091(2) 0.0202(8) -0.0083(11) 0.0129(11) 0.034(2)
F4 0.050(2) 0.109(3) 0.067(2) -0.001(2) 0.0237(17) -0.0062(19)
F5 0.0765(16) 0.081(2) 0.0590(13) 0.0038(12) 0.0486(13) -0.0094(14)
F6 0.095(3) 0.0392(16) 0.067(2) 0.0007(15) 0.040(2) -0.0098(17)
F7 0.115(3) 0.0345(16) 0.084(3) -0.0128(16) 0.056(2) -0.0114(18)
F8 0.083(3) 0.0401(17) 0.0262(13) 0.0159(12) 0.0291(16) 0.0433(18)
F9 0.064(2) 0.077(2) 0.0396(16) -0.0185(15) 0.0161(16) 0.032(2)
O1 0.0476(15) 0.045(6) 0.0224(9) 0.0004(13) 0.0142(9) 0.023(2)
C30 0.0365(15) 0.0293(15) 0.0212(12) -0.0029(11) 0.0152(11) 0.0064(12)
C31 0.058(3) 0.054(3) 0.0295(19) -0.001(3) 0.0111(19) 0.019(3)
C32 0.058(4) 0.063(4) 0.031(3) -0.006(3) 0.017(3) -0.009(3)
C33 0.059(4) 0.042(3) 0.027(2) 0.0025(19) 0.020(3) 0.018(3)
F1A 0.0382(17) 0.090(5) 0.050(3) 0.002(3) 0.0065(13) 0.010(3)
F2A 0.083(2) 0.0474(16) 0.0366(14) 0.0071(12) 0.0240(14) 0.0182(15)
F3A 0.090(3) 0.091(2) 0.0202(8) -0.0083(11) 0.0129(11) 0.034(2)
F4A 0.050(2) 0.109(3) 0.067(2) -0.001(2) 0.0237(17) -0.0062(19)
F5A 0.0765(16) 0.081(2) 0.0590(13) 0.0038(12) 0.0486(13) -0.0094(14)
F6A 0.095(3) 0.0392(16) 0.067(2) 0.0007(15) 0.040(2) -0.0098(17)
F7A 0.115(3) 0.0345(16) 0.084(3) -0.0128(16) 0.056(2) -0.0114(18)
F8A 0.083(3) 0.0401(17) 0.0262(13) 0.0159(12) 0.0291(16) 0.0433(18)
F9A 0.064(2) 0.077(2) 0.0396(16) -0.0185(15) 0.0161(16) 0.032(2)
O1A 0.0476(15) 0.045(6) 0.0224(9) 0.0004(13) 0.0142(9) 0.023(2)
C30A 0.0365(15) 0.0293(15) 0.0212(12) -0.0029(11) 0.0152(11) 0.0064(12)
C31A 0.058(3) 0.054(3) 0.0295(19) -0.001(3) 0.0111(19) 0.019(3)
C32A 0.058(4) 0.063(4) 0.031(3) -0.006(3) 0.017(3) -0.009(3)
C33A 0.059(4) 0.042(3) 0.027(2) 0.0025(19) 0.020(3) 0.018(3)
Cu2 0.02806(19) 0.01861(17) 0.01563(16) -0.00071(12) 0.00938(14) -0.00507(13)
F10 0.0651(12) 0.0389(9) 0.0207(7) 0.0040(6) 0.0209(8) 0.0005(8)
F11 0.0424(10) 0.0542(11) 0.0315(8) -0.0048(8) 0.0111(7) -0.0036(8)
F12 0.0759(13) 0.0253(8) 0.0301(8) -0.0046(6) 0.0236(9) -0.0003(8)
F13 0.0529(12) 0.0926(17) 0.0536(12) 0.0206(11) 0.0320(10) 0.0213(12)
F14 0.0658(14) 0.0570(13) 0.0698(14) 0.0266(11) 0.0195(12) 0.0225(11)
F15 0.0481(12) 0.0881(16) 0.0442(11) 0.0098(11) 0.0036(9) -0.0176(11)
F16 0.1062(18) 0.0322(9) 0.0373(9) -0.0133(7) 0.0364(11) -0.0311(10)
F17 0.0652(12) 0.0317(8) 0.0395(9) 0.0063(7) 0.0290(9) -0.0111(8)
F18 0.0636(13) 0.0329(9) 0.0661(12) 0.0007(8) 0.0367(11) 0.0069(9)
O4 0.0615(13) 0.0287(9) 0.0204(8) -0.0057(7) 0.0207(9) -0.0212(9)
O5 0.0242(9) 0.0178(8) 0.0364(9) 0.0070(7) 0.0157(7) 0.0016(7)
O6 0.0217(9) 0.0237(9) 0.0389(10) -0.0044(7) 0.0097(8) -0.0066(7)
N3 0.0251(10) 0.0175(9) 0.0173(9) -0.0011(7) 0.0101(8) -0.0028(8)
N4 0.0237(10) 0.0164(9) 0.0204(9) -0.0022(7) 0.0103(8) -0.0052(8)
C34 0.0196(11) 0.0169(10) 0.0176(10) -0.0004(8) 0.0071(9) 0.0001(8)
C35 0.0323(13) 0.0258(12) 0.0184(11) -0.0045(9) 0.0132(10) -0.0079(10)
C36 0.0335(14) 0.0232(12) 0.0199(11) -0.0052(9) 0.0126(10) -0.0074(10)
C37 0.0248(12) 0.0151(10) 0.0190(10) -0.0020(8) 0.0108(9) -0.0054(9)
C38 0.0248(12) 0.0186(11) 0.0211(11) 0.0008(9) 0.0094(9) 0.0000(9)
C39 0.0202(12) 0.0229(12) 0.0282(12) 0.0021(9) 0.0108(10) 0.0003(9)
C40 0.0242(12) 0.0172(10) 0.0223(11) -0.0004(9) 0.0096(9) -0.0042(9)
C41 0.0231(12) 0.0162(10) 0.0255(11) -0.0004(9) 0.0094(10) 0.0007(9)
C42 0.0210(12) 0.0205(11) 0.0244(11) -0.0030(9) 0.0101(9) -0.0024(9)
C43 0.0246(13) 0.0239(12) 0.0451(15) 0.0034(11) 0.0197(12) -0.0020(10)
C44 0.0226(15) 0.080(3) 0.055(2) 0.0126(19) 0.0141(14) 0.0016(16)
C45 0.0460(19) 0.0453(18) 0.070(2) -0.0082(16) 0.0411(18) 0.0004(15)
C46 0.0259(13) 0.0207(11) 0.0324(13) 0.0066(10) 0.0136(11) 0.0013(9)
C47 0.0329(15) 0.0266(13) 0.0392(15) -0.0013(11) 0.0132(12) 0.0047(11)
C48 0.0298(14) 0.0285(13) 0.0340(14) 0.0094(11) 0.0078(11) 0.0035(11)
C49 0.0271(13) 0.0170(11) 0.0343(13) 0.0028(9) 0.0144(11) -0.0018(9)
C50 0.0227(12) 0.0180(10) 0.0154(10) 0.0000(8) 0.0084(9) -0.0043(9)
C51 0.0251(12) 0.0208(11) 0.0178(10) 0.0010(8) 0.0088(9) 0.0011(9)
C52 0.0172(11) 0.0277(12) 0.0233(11) -0.0006(9) 0.0061(9) -0.0004(9)
C53 0.0214(12) 0.0223(11) 0.0207(11) -0.0008(9) 0.0072(9) -0.0059(9)
C54 0.0220(12) 0.0165(10) 0.0234(11) 0.0007(8) 0.0082(9) -0.0014(9)
C55 0.0215(12) 0.0209(11) 0.0166(10) 0.0008(8) 0.0085(9) -0.0029(9)
C56 0.0276(13) 0.0238(12) 0.0325(13) -0.0039(10) 0.0084(11) 0.0034(10)
C57 0.059(2) 0.0303(15) 0.0457(18) 0.0090(13) 0.0127(16) 0.0147(14)
C58 0.075(3) 0.0418(19) 0.096(3) 0.004(2) 0.062(3) 0.0194(19)
C59 0.0196(12) 0.0200(11) 0.0261(11) -0.0016(9) 0.0076(9) -0.0019(9)
C60 0.0239(13) 0.0413(15) 0.0314(13) -0.0011(11) 0.0133(11) 0.0006(11)
C61 0.0234(13) 0.0291(13) 0.0303(13) 0.0034(10) 0.0033(10) -0.0023(10)
C62 0.0277(13) 0.0219(12) 0.0328(13) -0.0013(10) 0.0078(11) -0.0075(10)
C63 0.0456(16) 0.0230(12) 0.0206(11) -0.0017(9) 0.0150(11) -0.0080(11)
C64 0.0464(17) 0.0259(12) 0.0216(12) 0.0003(10) 0.0161(12) -0.0001(11)
C65 0.0560(19) 0.0281(14) 0.0321(14) -0.0025(11) 0.0263(14) -0.0100(13)
C66 0.0476(18) 0.0467(18) 0.0330(15) 0.0109(13) 0.0139(14) -0.0004(14)

loop_
_atom_type_symbol
_atom_type_description
_atom_type_scat_dispersion_real
_atom_type_scat_dispersion_imag
_atom_type_scat_source
C C 0.0181 0.0091 'International Tables Vol C Tables 4.2.6.8 and 6.1.1.4'
H H 0.0000 0.0000 'International Tables Vol C Tables 4.2.6.8 and 6.1.1.4'
Cu Cu -1.9646 0.5888 'International Tables Vol C Tables 4.2.6.8 and 6.1.1.4'
F F 0.0727 0.0534 'International Tables Vol C Tables 4.2.6.8 and 6.1.1.4'
N N 0.0311 0.0180 'International Tables Vol C Tables 4.2.6.8 and 6.1.1.4'
O O 0.0492 0.0322 'International Tables Vol C Tables 4.2.6.8 and 6.1.1.4'

loop_
_exptl_crystal_face_index_h
_exptl_crystal_face_index_k
_exptl_crystal_face_index_l
_exptl_crystal_face_perp_dist
-13 0 8 0.0410
13 0 -8 0.0410
0 -12 4 0.1218
0 12 -4 0.1218
-2 11 6 0.1328
2 -11 -6 0.1328
0 6 11 0.0856
0 -6 -11 0.0856
-4 -3 14 0.0674
4 3 -14 0.0674
-12 1 -1 0.0538
12 -1 1 0.0538

loop_
_geom_angle_atom_site_label_1
_geom_angle_atom_site_label_2
_geom_angle_atom_site_label_3
_geom_angle
_geom_angle_site_symmetry_1
_geom_angle_site_symmetry_3
_geom_angle_publ_flag
O1 Cu1 C1 172.9(4) . . ?
O1A Cu1 C1 175.9(10) . . ?
C7 O2 C16 117.6(2) . . ?
C20 O3 C29 117.5(2) . . ?
C1 N1 C3 111.72(19) . . ?
C1 N1 C4 122.05(18) . . ?
C3 N1 C4 126.16(19) . . ?
C1 N2 C2 111.1(2) . . ?
C1 N2 C17 123.6(2) . . ?
C2 N2 C17 125.3(2) . . ?
N1 C1 Cu1 125.19(17) . . ?
N2 C1 Cu1 130.79(17) . . ?
N2 C1 N1 104.02(19) . . ?
N2 C2 H2 126.6 . . ?
C3 C2 N2 106.8(2) . . ?
C3 C2 H2 126.6 . . ?
N1 C3 H3 126.8 . . ?
C2 C3 N1 106.4(2) . . ?
C2 C3 H3 126.8 . . ?
C5 C4 N1 118.3(2) . . ?
C9 C4 N1 118.8(2) . . ?
C9 C4 C5 122.8(2) . . ?
C4 C5 C13 122.5(2) . . ?
C6 C5 C4 117.6(2) . . ?
C6 C5 C13 119.9(2) . . ?
C5 C6 H6 119.4 . . ?
C5 C6 C7 121.1(2) . . ?
C7 C6 H6 119.4 . . ?
O2 C7 C6 115.1(2) . . ?
O2 C7 C8 124.5(2) . . ?
C6 C7 C8 120.4(2) . . ?
C7 C8 H8 120.0 . . ?
C7 C8 C9 120.0(2) . . ?
C9 C8 H8 120.0 . . ?
C4 C9 C8 117.9(2) . . ?
C4 C9 C10 122.0(2) . . ?
C8 C9 C10 120.1(2) . . ?
C9 C10 H10 107.5 . . ?
C9 C10 C11 110.4(2) . . ?
C9 C10 C12 111.9(2) . . ?
C11 C10 H10 107.5 . . ?
C12 C10 H10 107.5 . . ?
C12 C10 C11 111.9(2) . . ?
C10 C11 H11A 109.5 . . ?
C10 C11 H11B 109.5 . . ?
C10 C11 H11C 109.5 . . ?
H11A C11 H11B 109.5 . . ?
H11A C11 H11C 109.5 . . ?
H11B C11 H11C 109.5 . . ?
C10 C12 H12A 109.5 . . ?
C10 C12 H12B 109.5 . . ?
C10 C12 H12C 109.5 . . ?
H12A C12 H12B 109.5 . . ?
H12A C12 H12C 109.5 . . ?
H12B C12 H12C 109.5 . . ?
C5 C13 H13 108.1 . . ?
C5 C13 C14 110.5(2) . . ?
C5 C13 C15 111.5(2) . . ?
C14 C13 H13 108.1 . . ?
C15 C13 H13 108.1 . . ?
C15 C13 C14 110.5(2) . . ?
C13 C14 H14A 109.5 . . ?
C13 C14 H14B 109.5 . . ?
C13 C14 H14C 109.5 . . ?
H14A C14 H14B 109.5 . . ?
H14A C14 H14C 109.5 . . ?
H14B C14 H14C 109.5 . . ?
C13 C15 H15A 109.5 . . ?
C13 C15 H15B 109.5 . . ?
C13 C15 H15C 109.5 . . ?
H15A C15 H15B 109.5 . . ?
H15A C15 H15C 109.5 . . ?
H15B C15 H15C 109.5 . . ?
O2 C16 H16A 109.5 . . ?
O2 C16 H16B 109.5 . . ?
O2 C16 H16C 109.5 . . ?
H16A C16 H16B 109.5 . . ?
H16A C16 H16C 109.5 . . ?
H16B C16 H16C 109.5 . . ?
C18 C17 N2 118.7(2) . . ?
C18 C17 C22 122.8(2) . . ?
C22 C17 N2 118.5(2) . . ?
C17 C18 C19 118.0(2) . . ?
C17 C18 C26 123.0(2) . . ?
C19 C18 C26 119.0(2) . . ?
C18 C19 H19 119.8 . . ?
C20 C19 C18 120.4(2) . . ?
C20 C19 H19 119.8 . . ?
O3 C20 C19 123.9(2) . . ?
O3 C20 C21 115.9(2) . . ?
C19 C20 C21 120.2(2) . . ?
C20 C21 H21 119.3 . . ?
C22 C21 C20 121.4(2) . . ?
C22 C21 H21 119.3 . . ?
C17 C22 C23 122.0(2) . . ?
C21 C22 C17 117.3(2) . . ?
C21 C22 C23 120.7(2) . . ?
C22 C23 H23 108.0 . . ?
C24 C23 C22 112.1(2) . . ?
C24 C23 H23 108.0 . . ?
C24 C23 C25 108.8(3) . . ?
C25 C23 C22 111.7(3) . . ?
C25 C23 H23 108.0 . . ?
C23 C24 H24A 109.5 . . ?
C23 C24 H24B 109.5 . . ?
C23 C24 H24C 109.5 . . ?
H24A C24 H24B 109.5 . . ?
H24A C24 H24C 109.5 . . ?
H24B C24 H24C 109.5 . . ?
C23 C25 H25A 109.5 . . ?
C23 C25 H25B 109.5 . . ?
C23 C25 H25C 109.5 . . ?
H25A C25 H25B 109.5 . . ?
H25A C25 H25C 109.5 . . ?
H25B C25 H25C 109.5 . . ?
C18 C26 H26 107.9 . . ?
C18 C26 C27 111.3(2) . . ?
C18 C26 C28 111.1(2) . . ?
C27 C26 H26 107.9 . . ?
C27 C26 C28 110.7(2) . . ?
C28 C26 H26 107.9 . . ?
C26 C27 H27A 109.5 . . ?
C26 C27 H27B 109.5 . . ?
C26 C27 H27C 109.5 . . ?
H27A C27 H27B 109.5 . . ?
H27A C27 H27C 109.5 . . ?
H27B C27 H27C 109.5 . . ?
C26 C28 H28A 109.5 . . ?
C26 C28 H28B 109.5 . . ?
C26 C28 H28C 109.5 . . ?
H28A C28 H28B 109.5 . . ?
H28A C28 H28C 109.5 . . ?
H28B C28 H28C 109.5 . . ?
O3 C29 H29A 109.5 . . ?
O3 C29 H29B 109.5 . . ?
O3 C29 H29C 109.5 . . ?
H29A C29 H29B 109.5 . . ?
H29A C29 H29C 109.5 . . ?
H29B C29 H29C 109.5 . . ?
C30 O1 Cu1 126.6(9) . . ?
O1 C30 C31 109.7(6) . . ?
O1 C30 C32 111.7(11) . . ?
O1 C30 C33 112.0(10) . . ?
C32 C30 C31 108.0(5) . . ?
C32 C30 C33 108.4(5) . . ?
C33 C30 C31 106.8(4) . . ?
F1 C31 C30 109.1(6) . . ?
F2 C31 F1 109.2(5) . . ?
F2 C31 C30 109.3(4) . . ?
F3 C31 F1 111.6(8) . . ?
F3 C31 F2 104.9(7) . . ?
F3 C31 C30 112.6(8) . . ?
F4 C32 C30 111.1(5) . . ?
F5 C32 F4 107.1(7) . . ?
F5 C32 F6 105.1(8) . . ?
F5 C32 C30 114.7(8) . . ?
F6 C32 F4 108.6(5) . . ?
F6 C32 C30 109.9(5) . . ?
F7 C33 C30 109.2(4) . . ?
F8 C33 F7 108.7(4) . . ?
F8 C33 F9 106.4(4) . . ?
F8 C33 C30 111.3(4) . . ?
F9 C33 F7 107.6(5) . . ?
F9 C33 C30 113.6(5) . . ?
C30A O1A Cu1 130.9(14) . . ?
O1A C30A C31A 109.8(12) . . ?
O1A C30A C32A 110.2(18) . . ?
O1A C30A C33A 111.1(13) . . ?
C32A C30A C31A 107.8(7) . . ?
C32A C30A C33A 108.6(7) . . ?
C33A C30A C31A 109.2(6) . . ?
F1A C31A F3A 108.2(12) . . ?
F1A C31A C30A 110.4(10) . . ?
F2A C31A F1A 107.3(8) . . ?
F2A C31A F3A 108.2(10) . . ?
F2A C31A C30A 111.7(6) . . ?
F3A C31A C30A 111.0(11) . . ?
F4A C32A C30A 107.9(7) . . ?
F5A C32A F4A 105.5(11) . . ?
F5A C32A F6A 106.7(10) . . ?
F5A C32A C30A 114.0(12) . . ?
F6A C32A F4A 113.4(7) . . ?
F6A C32A C30A 109.4(6) . . ?
F7A C33A C30A 111.6(7) . . ?
F8A C33A F7A 104.8(7) . . ?
F8A C33A C30A 114.2(7) . . ?
F9A C33A F7A 108.0(7) . . ?
F9A C33A F8A 106.3(7) . . ?
F9A C33A C30A 111.5(6) . . ?
O4 Cu2 C34 173.58(9) . . ?
C63 O4 Cu2 133.45(16) . . ?
C40 O5 C49 117.59(19) . . ?
C53 O6 C62 117.73(19) . . ?
C34 N3 C35 111.62(19) . . ?
C34 N3 C50 124.02(18) . . ?
C35 N3 C50 124.28(19) . . ?
C34 N4 C36 111.55(19) . . ?
C34 N4 C37 123.13(19) . . ?
C36 N4 C37 125.27(19) . . ?
N3 C34 Cu2 127.37(16) . . ?
N3 C34 N4 103.79(18) . . ?
N4 C34 Cu2 128.63(17) . . ?
N3 C35 H35 126.8 . . ?
C36 C35 N3 106.5(2) . . ?
C36 C35 H35 126.8 . . ?
N4 C36 H36 126.7 . . ?
C35 C36 N4 106.6(2) . . ?
C35 C36 H36 126.7 . . ?
C38 C37 N4 118.5(2) . . ?
C42 C37 N4 118.9(2) . . ?
C42 C37 C38 122.6(2) . . ?
C37 C38 C46 122.1(2) . . ?
C39 C38 C37 117.5(2) . . ?
C39 C38 C46 120.5(2) . . ?
C38 C39 H39 119.3 . . ?
C38 C39 C40 121.5(2) . . ?
C40 C39 H39 119.3 . . ?
O5 C40 C39 114.9(2) . . ?
O5 C40 C41 125.0(2) . . ?
C41 C40 C39 120.1(2) . . ?
C40 C41 H41 119.8 . . ?
C40 C41 C42 120.3(2) . . ?
C42 C41 H41 119.8 . . ?
C37 C42 C41 118.0(2) . . ?
C37 C42 C43 122.2(2) . . ?
C41 C42 C43 119.8(2) . . ?
C42 C43 H43 107.6 . . ?
C42 C43 C44 111.6(2) . . ?
C42 C43 C45 110.8(2) . . ?
C44 C43 H43 107.6 . . ?
C44 C43 C45 111.5(3) . . ?
C45 C43 H43 107.6 . . ?
C43 C44 H44A 109.5 . . ?
C43 C44 H44B 109.5 . . ?
C43 C44 H44C 109.5 . . ?
H44A C44 H44B 109.5 . . ?
H44A C44 H44C 109.5 . . ?
H44B C44 H44C 109.5 . . ?
C43 C45 H45A 109.5 . . ?
C43 C45 H45B 109.5 . . ?
C43 C45 H45C 109.5 . . ?
H45A C45 H45B 109.5 . . ?
H45A C45 H45C 109.5 . . ?
H45B C45 H45C 109.5 . . ?
C38 C46 H46 107.9 . . ?
C38 C46 C47 111.5(2) . . ?
C38 C46 C48 111.8(2) . . ?
C47 C46 H46 107.9 . . ?
C47 C46 C48 109.6(2) . . ?
C48 C46 H46 107.9 . . ?
C46 C47 H47A 109.5 . . ?
C46 C47 H47B 109.5 . . ?
C46 C47 H47C 109.5 . . ?
H47A C47 H47B 109.5 . . ?
H47A C47 H47C 109.5 . . ?
H47B C47 H47C 109.5 . . ?
C46 C48 H48A 109.5 . . ?
C46 C48 H48B 109.5 . . ?
C46 C48 H48C 109.5 . . ?
H48A C48 H48B 109.5 . . ?
H48A C48 H48C 109.5 . . ?
H48B C48 H48C 109.5 . . ?
O5 C49 H49A 109.5 . . ?
O5 C49 H49B 109.5 . . ?
O5 C49 H49C 109.5 . . ?
H49A C49 H49B 109.5 . . ?
H49A C49 H49C 109.5 . . ?
H49B C49 H49C 109.5 . . ?
C51 C50 N3 118.1(2) . . ?
C55 C50 N3 119.2(2) . . ?
C55 C50 C51 122.7(2) . . ?
C50 C51 C56 121.7(2) . . ?
C52 C51 C50 117.2(2) . . ?
C52 C51 C56 121.0(2) . . ?
C51 C52 H52 119.3 . . ?
C51 C52 C53 121.4(2) . . ?
C53 C52 H52 119.3 . . ?
O6 C53 C52 115.5(2) . . ?
O6 C53 C54 124.3(2) . . ?
C54 C53 C52 120.2(2) . . ?
C53 C54 H54 119.8 . . ?
C53 C54 C55 120.5(2) . . ?
C55 C54 H54 119.8 . . ?
C50 C55 C54 118.0(2) . . ?
C50 C55 C59 122.6(2) . . ?
C54 C55 C59 119.3(2) . . ?
C51 C56 H56 107.8 . . ?
C51 C56 C57 109.8(2) . . ?
C57 C56 H56 107.8 . . ?
C58 C56 C51 112.7(2) . . ?
C58 C56 H56 107.8 . . ?
C58 C56 C57 110.7(3) . . ?
C56 C57 H57A 109.5 . . ?
C56 C57 H57B 109.5 . . ?
C56 C57 H57C 109.5 . . ?
H57A C57 H57B 109.5 . . ?
H57A C57 H57C 109.5 . . ?
H57B C57 H57C 109.5 . . ?
C56 C58 H58A 109.5 . . ?
C56 C58 H58B 109.5 . . ?
C56 C58 H58C 109.5 . . ?
H58A C58 H58B 109.5 . . ?
H58A C58 H58C 109.5 . . ?
H58B C58 H58C 109.5 . . ?
C55 C59 H59 107.8 . . ?
C55 C59 C60 111.7(2) . . ?
C55 C59 C61 110.6(2) . . ?
C60 C59 H59 107.8 . . ?
C61 C59 H59 107.8 . . ?
C61 C59 C60 111.0(2) . . ?
C59 C60 H60A 109.5 . . ?
C59 C60 H60B 109.5 . . ?
C59 C60 H60C 109.5 . . ?
H60A C60 H60B 109.5 . . ?
H60A C60 H60C 109.5 . . ?
H60B C60 H60C 109.5 . . ?
C59 C61 H61A 109.5 . . ?
C59 C61 H61B 109.5 . . ?
C59 C61 H61C 109.5 . . ?
H61A C61 H61B 109.5 . . ?
H61A C61 H61C 109.5 . . ?
H61B C61 H61C 109.5 . . ?
O6 C62 H62A 109.5 . . ?
O6 C62 H62B 109.5 . . ?
O6 C62 H62C 109.5 . . ?
H62A C62 H62B 109.5 . . ?
H62A C62 H62C 109.5 . . ?
H62B C62 H62C 109.5 . . ?
O4 C63 C64 107.7(2) . . ?
O4 C63 C65 111.7(2) . . ?
O4 C63 C66 111.7(2) . . ?
C64 C63 C65 108.2(2) . . ?
C66 C63 C64 108.4(2) . . ?
C66 C63 C65 109.1(2) . . ?
F10 C64 C63 113.8(2) . . ?
F11 C64 F10 107.5(2) . . ?
F11 C64 F12 106.3(2) . . ?
F11 C64 C63 111.0(2) . . ?
F12 C64 F10 107.5(2) . . ?
F12 C64 C63 110.5(2) . . ?
F16 C65 F17 106.9(2) . . ?
F16 C65 C63 111.3(2) . . ?
F17 C65 C63 112.8(2) . . ?
F18 C65 F16 107.5(3) . . ?
F18 C65 F17 106.6(2) . . ?
F18 C65 C63 111.4(2) . . ?
F13 C66 C63 113.9(2) . . ?
F14 C66 F13 107.1(3) . . ?
F14 C66 F15 107.0(3) . . ?
F14 C66 C63 110.6(3) . . ?
F15 C66 F13 106.4(3) . . ?
F15 C66 C63 111.4(3) . . ?

loop_
_geom_bond_atom_site_label_1
_geom_bond_atom_site_label_2
_geom_bond_distance
_geom_bond_site_symmetry_2
_geom_bond_publ_flag
Cu1 C1 1.860(2) . ?
Cu1 O1 1.842(8) . ?
Cu1 O1A 1.843(12) . ?
O2 C7 1.368(3) . ?
O2 C16 1.411(3) . ?
O3 C20 1.364(3) . ?
O3 C29 1.441(3) . ?
N1 C1 1.356(3) . ?
N1 C3 1.379(3) . ?
N1 C4 1.445(3) . ?
N2 C1 1.356(3) . ?
N2 C2 1.387(3) . ?
N2 C17 1.445(3) . ?
C2 H2 0.9500 . ?
C2 C3 1.347(4) . ?
C3 H3 0.9500 . ?
C4 C5 1.402(3) . ?
C4 C9 1.392(3) . ?
C5 C6 1.381(3) . ?
C5 C13 1.521(3) . ?
C6 H6 0.9500 . ?
C6 C7 1.388(3) . ?
C7 C8 1.396(4) . ?
C8 H8 0.9500 . ?
C8 C9 1.399(3) . ?
C9 C10 1.519(3) . ?
C10 H10 1.0000 . ?
C10 C11 1.534(4) . ?
C10 C12 1.526(4) . ?
C11 H11A 0.9800 . ?
C11 H11B 0.9800 . ?
C11 H11C 0.9800 . ?
C12 H12A 0.9800 . ?
C12 H12B 0.9800 . ?
C12 H12C 0.9800 . ?
C13 H13 1.0000 . ?
C13 C14 1.537(3) . ?
C13 C15 1.533(3) . ?
C14 H14A 0.9800 . ?
C14 H14B 0.9800 . ?
C14 H14C 0.9800 . ?
C15 H15A 0.9800 . ?
C15 H15B 0.9800 . ?
C15 H15C 0.9800 . ?
C16 H16A 0.9800 . ?
C16 H16B 0.9800 . ?
C16 H16C 0.9800 . ?
C17 C18 1.398(4) . ?
C17 C22 1.403(4) . ?
C18 C19 1.398(3) . ?
C18 C26 1.519(3) . ?
C19 H19 0.9500 . ?
C19 C20 1.388(4) . ?
C20 C21 1.395(4) . ?
C21 H21 0.9500 . ?
C21 C22 1.387(4) . ?
C22 C23 1.518(4) . ?
C23 H23 1.0000 . ?
C23 C24 1.503(4) . ?
C23 C25 1.511(5) . ?
C24 H24A 0.9800 . ?
C24 H24B 0.9800 . ?
C24 H24C 0.9800 . ?
C25 H25A 0.9800 . ?
C25 H25B 0.9800 . ?
C25 H25C 0.9800 . ?
C26 H26 1.0000 . ?
C26 C27 1.527(4) . ?
C26 C28 1.535(4) . ?
C27 H27A 0.9800 . ?
C27 H27B 0.9800 . ?
C27 H27C 0.9800 . ?
C28 H28A 0.9800 . ?
C28 H28B 0.9800 . ?
C28 H28C 0.9800 . ?
C29 H29A 0.9800 . ?
C29 H29B 0.9800 . ?
C29 H29C 0.9800 . ?
F1 C31 1.349(7) . ?
F2 C31 1.344(6) . ?
F3 C31 1.339(7) . ?
F4 C32 1.339(6) . ?
F5 C32 1.330(7) . ?
F6 C32 1.339(6) . ?
F7 C33 1.358(6) . ?
F8 C33 1.334(5) . ?
F9 C33 1.341(6) . ?
O1 C30 1.333(8) . ?
C30 C31 1.565(6) . ?
C30 C32 1.533(7) . ?
C30 C33 1.557(6) . ?
F1A C31A 1.341(9) . ?
F2A C31A 1.310(7) . ?
F3A C31A 1.342(9) . ?
F4A C32A 1.358(8) . ?
F5A C32A 1.326(9) . ?
F6A C32A 1.354(8) . ?
F7A C33A 1.346(8) . ?
F8A C33A 1.321(7) . ?
F9A C33A 1.317(7) . ?
O1A C30A 1.335(12) . ?
C30A C31A 1.562(8) . ?
C30A C32A 1.546(8) . ?
C30A C33A 1.548(8) . ?
Cu2 O4 1.8306(17) . ?
Cu2 C34 1.857(2) . ?
F10 C64 1.339(3) . ?
F11 C64 1.327(4) . ?
F12 C64 1.333(3) . ?
F13 C66 1.336(4) . ?
F14 C66 1.325(4) . ?
F15 C66 1.332(4) . ?
F16 C65 1.329(3) . ?
F17 C65 1.334(3) . ?
F18 C65 1.326(4) . ?
O4 C63 1.339(3) . ?
O5 C40 1.365(3) . ?
O5 C49 1.427(3) . ?
O6 C53 1.365(3) . ?
O6 C62 1.427(3) . ?
N3 C34 1.355(3) . ?
N3 C35 1.383(3) . ?
N3 C50 1.445(3) . ?
N4 C34 1.356(3) . ?
N4 C36 1.382(3) . ?
N4 C37 1.445(3) . ?
C35 H35 0.9500 . ?
C35 C36 1.347(3) . ?
C36 H36 0.9500 . ?
C37 C38 1.400(3) . ?
C37 C42 1.398(3) . ?
C38 C39 1.381(3) . ?
C38 C46 1.519(3) . ?
C39 H39 0.9500 . ?
C39 C40 1.395(3) . ?
C40 C41 1.385(3) . ?
C41 H41 0.9500 . ?
C41 C42 1.400(3) . ?
C42 C43 1.517(3) . ?
C43 H43 1.0000 . ?
C43 C44 1.522(4) . ?
C43 C45 1.530(4) . ?
C44 H44A 0.9800 . ?
C44 H44B 0.9800 . ?
C44 H44C 0.9800 . ?
C45 H45A 0.9800 . ?
C45 H45B 0.9800 . ?
C45 H45C 0.9800 . ?
C46 H46 1.0000 . ?
C46 C47 1.523(4) . ?
C46 C48 1.533(4) . ?
C47 H47A 0.9800 . ?
C47 H47B 0.9800 . ?
C47 H47C 0.9800 . ?
C48 H48A 0.9800 . ?
C48 H48B 0.9800 . ?
C48 H48C 0.9800 . ?
C49 H49A 0.9800 . ?
C49 H49B 0.9800 . ?
C49 H49C 0.9800 . ?
C50 C51 1.407(3) . ?
C50 C55 1.392(3) . ?
C51 C52 1.384(3) . ?
C51 C56 1.521(3) . ?
C52 H52 0.9500 . ?
C52 C53 1.390(3) . ?
C53 C54 1.386(3) . ?
C54 H54 0.9500 . ?
C54 C55 1.395(3) . ?
C55 C59 1.523(3) . ?
C56 H56 1.0000 . ?
C56 C57 1.525(4) . ?
C56 C58 1.515(4) . ?
C57 H57A 0.9800 . ?
C57 H57B 0.9800 . ?
C57 H57C 0.9800 . ?
C58 H58A 0.9800 . ?
C58 H58B 0.9800 . ?
C58 H58C 0.9800 . ?
C59 H59 1.0000 . ?
C59 C60 1.528(3) . ?
C59 C61 1.526(3) . ?
C60 H60A 0.9800 . ?
C60 H60B 0.9800 . ?
C60 H60C 0.9800 . ?
C61 H61A 0.9800 . ?
C61 H61B 0.9800 . ?
C61 H61C 0.9800 . ?
C62 H62A 0.9800 . ?
C62 H62B 0.9800 . ?
C62 H62C 0.9800 . ?
C63 C64 1.556(4) . ?
C63 C65 1.563(4) . ?
C63 C66 1.547(5) . ?

loop_
_geom_torsion_atom_site_label_1
_geom_torsion_atom_site_label_2
_geom_torsion_atom_site_label_3
_geom_torsion_atom_site_label_4
_geom_torsion
_geom_torsion_site_symmetry_1
_geom_torsion_site_symmetry_2
_geom_torsion_site_symmetry_3
_geom_torsion_site_symmetry_4
_geom_torsion_publ_flag
Cu1 O1 C30 C31 175.7(14) . . . . ?
Cu1 O1 C30 C32 -65(2) . . . . ?
Cu1 O1 C30 C33 57(2) . . . . ?
Cu1 O1A C30A C31A 155(3) . . . . ?
Cu1 O1A C30A C32A -86(3) . . . . ?
Cu1 O1A C30A C33A 34(4) . . . . ?
O2 C7 C8 C9 -178.4(2) . . . . ?
O3 C20 C21 C22 179.3(2) . . . . ?
N1 C4 C5 C6 -175.8(2) . . . . ?
N1 C4 C5 C13 2.9(3) . . . . ?
N1 C4 C9 C8 177.8(2) . . . . ?
N1 C4 C9 C10 -0.2(3) . . . . ?
N2 C2 C3 N1 0.2(3) . . . . ?
N2 C17 C18 C19 179.7(2) . . . . ?
N2 C17 C18 C26 -0.4(4) . . . . ?
N2 C17 C22 C21 -179.8(2) . . . . ?
N2 C17 C22 C23 0.2(4) . . . . ?
C1 N1 C3 C2 -0.2(3) . . . . ?
C1 N1 C4 C5 81.1(3) . . . . ?
C1 N1 C4 C9 -96.1(3) . . . . ?
C1 N2 C2 C3 -0.2(3) . . . . ?
C1 N2 C17 C18 -82.4(3) . . . . ?
C1 N2 C17 C22 97.0(3) . . . . ?
C2 N2 C1 Cu1 -179.64(19) . . . . ?
C2 N2 C1 N1 0.1(3) . . . . ?
C2 N2 C17 C18 94.4(3) . . . . ?
C2 N2 C17 C22 -86.2(3) . . . . ?
C3 N1 C1 Cu1 179.79(17) . . . . ?
C3 N1 C1 N2 0.0(3) . . . . ?
C3 N1 C4 C5 -95.6(3) . . . . ?
C3 N1 C4 C9 87.2(3) . . . . ?
C4 N1 C1 Cu1 2.7(3) . . . . ?
C4 N1 C1 N2 -177.1(2) . . . . ?
C4 N1 C3 C2 176.8(2) . . . . ?
C4 C5 C6 C7 -2.4(3) . . . . ?
C4 C5 C13 C14 -112.3(2) . . . . ?
C4 C5 C13 C15 124.4(2) . . . . ?
C4 C9 C10 C11 113.9(3) . . . . ?
C4 C9 C10 C12 -120.8(3) . . . . ?
C5 C4 C9 C8 0.8(3) . . . . ?
C5 C4 C9 C10 -177.3(2) . . . . ?
C5 C6 C7 O2 -179.4(2) . . . . ?
C5 C6 C7 C8 1.6(4) . . . . ?
C6 C5 C13 C14 66.5(3) . . . . ?
C6 C5 C13 C15 -56.9(3) . . . . ?
C6 C7 C8 C9 0.5(4) . . . . ?
C7 C8 C9 C4 -1.7(3) . . . . ?
C7 C8 C9 C10 176.4(2) . . . . ?
C8 C9 C10 C11 -64.1(3) . . . . ?
C8 C9 C10 C12 61.2(3) . . . . ?
C9 C4 C5 C6 1.2(3) . . . . ?
C9 C4 C5 C13 180.0(2) . . . . ?
C13 C5 C6 C7 178.8(2) . . . . ?
C16 O2 C7 C6 -178.1(2) . . . . ?
C16 O2 C7 C8 0.8(4) . . . . ?
C17 N2 C1 Cu1 -2.4(4) . . . . ?
C17 N2 C1 N1 177.4(2) . . . . ?
C17 N2 C2 C3 -177.4(2) . . . . ?
C17 C18 C19 C20 -0.3(4) . . . . ?
C17 C18 C26 C27 119.4(3) . . . . ?
C17 C18 C26 C28 -116.8(3) . . . . ?
C17 C22 C23 C24 117.7(3) . . . . ?
C17 C22 C23 C25 -119.9(4) . . . . ?
C18 C17 C22 C21 -0.4(4) . . . . ?
C18 C17 C22 C23 179.6(2) . . . . ?
C18 C19 C20 O3 -179.4(2) . . . . ?
C18 C19 C20 C21 0.5(4) . . . . ?
C19 C18 C26 C27 -60.7(3) . . . . ?
C19 C18 C26 C28 63.1(3) . . . . ?
C19 C20 C21 C22 -0.6(4) . . . . ?
C20 C21 C22 C17 0.5(4) . . . . ?
C20 C21 C22 C23 -179.5(3) . . . . ?
C21 C22 C23 C24 -62.3(4) . . . . ?
C21 C22 C23 C25 60.1(4) . . . . ?
C22 C17 C18 C19 0.3(4) . . . . ?
C22 C17 C18 C26 -179.8(2) . . . . ?
C26 C18 C19 C20 179.7(2) . . . . ?
C29 O3 C20 C19 -4.5(4) . . . . ?
C29 O3 C20 C21 175.6(2) . . . . ?
O1 C30 C31 F1 -41.4(13) . . . . ?
O1 C30 C31 F2 78.0(12) . . . . ?
O1 C30 C31 F3 -165.9(13) . . . . ?
O1 C30 C32 F4 78.2(9) . . . . ?
O1 C30 C32 F5 -160.1(10) . . . . ?
O1 C30 C32 F6 -42.0(9) . . . . ?
O1 C30 C33 F7 73.2(9) . . . . ?
O1 C30 C33 F8 -46.7(9) . . . . ?
O1 C30 C33 F9 -166.7(9) . . . . ?
C31 C30 C32 F4 -161.1(5) . . . . ?
C31 C30 C32 F5 -39.5(9) . . . . ?
C31 C30 C32 F6 78.7(6) . . . . ?
C31 C30 C33 F7 -46.9(6) . . . . ?
C31 C30 C33 F8 -166.9(5) . . . . ?
C31 C30 C33 F9 73.1(6) . . . . ?
C32 C30 C31 F1 -163.3(6) . . . . ?
C32 C30 C31 F2 -43.9(6) . . . . ?
C32 C30 C31 F3 72.2(8) . . . . ?
C32 C30 C33 F7 -163.1(4) . . . . ?
C32 C30 C33 F8 77.0(6) . . . . ?
C32 C30 C33 F9 -43.0(6) . . . . ?
C33 C30 C31 F1 80.3(7) . . . . ?
C33 C30 C31 F2 -160.4(5) . . . . ?
C33 C30 C31 F3 -44.3(8) . . . . ?
C33 C30 C32 F4 -45.7(6) . . . . ?
C33 C30 C32 F5 75.9(9) . . . . ?
C33 C30 C32 F6 -165.9(5) . . . . ?
O1A C30A C31A F1A 40.6(19) . . . . ?
O1A C30A C31A F2A -78.6(18) . . . . ?
O1A C30A C31A F3A 160.6(19) . . . . ?
O1A C30A C32A F4A 46.0(12) . . . . ?
O1A C30A C32A F5A 162.8(14) . . . . ?
O1A C30A C32A F6A -77.8(11) . . . . ?
O1A C30A C33A F7A 44.6(18) . . . . ?
O1A C30A C33A F8A 163.2(18) . . . . ?
O1A C30A C33A F9A -76.3(18) . . . . ?
C31A C30A C32A F4A 165.8(8) . . . . ?
C31A C30A C32A F5A -77.3(12) . . . . ?
C31A C30A C32A F6A 42.1(9) . . . . ?
C31A C30A C33A F7A -76.8(9) . . . . ?
C31A C30A C33A F8A 41.9(10) . . . . ?
C31A C30A C33A F9A 162.4(7) . . . . ?
C32A C30A C31A F1A -79.4(10) . . . . ?
C32A C30A C31A F2A 161.3(7) . . . . ?
C32A C30A C31A F3A 40.5(12) . . . . ?
C32A C30A C33A F7A 166.0(7) . . . . ?
C32A C30A C33A F8A -75.4(9) . . . . ?
C32A C30A C33A F9A 45.1(9) . . . . ?
C33A C30A C31A F1A 162.8(10) . . . . ?
C33A C30A C31A F2A 43.5(10) . . . . ?
C33A C30A C31A F3A -77.3(13) . . . . ?
C33A C30A C32A F4A -76.0(9) . . . . ?
C33A C30A C32A F5A 40.9(12) . . . . ?
C33A C30A C32A F6A 160.3(7) . . . . ?
Cu2 O4 C63 C64 -162.1(2) . . . . ?
Cu2 O4 C63 C65 -43.4(4) . . . . ?
Cu2 O4 C63 C66 79.0(3) . . . . ?
O4 C63 C64 F10 169.8(2) . . . . ?
O4 C63 C64 F11 48.5(3) . . . . ?
O4 C63 C64 F12 -69.2(3) . . . . ?
O4 C63 C65 F16 51.7(3) . . . . ?
O4 C63 C65 F17 171.9(2) . . . . ?
O4 C63 C65 F18 -68.3(3) . . . . ?
O4 C63 C66 F13 159.7(3) . . . . ?
O4 C63 C66 F14 39.1(3) . . . . ?
O4 C63 C66 F15 -79.8(3) . . . . ?
O5 C40 C41 C42 177.4(2) . . . . ?
O6 C53 C54 C55 179.2(2) . . . . ?
N3 C35 C36 N4 -0.7(3) . . . . ?
N3 C50 C51 C52 -179.3(2) . . . . ?
N3 C50 C51 C56 3.4(3) . . . . ?
N3 C50 C55 C54 -179.97(19) . . . . ?
N3 C50 C55 C59 0.2(3) . . . . ?
N4 C37 C38 C39 176.3(2) . . . . ?
N4 C37 C38 C46 -3.4(3) . . . . ?
N4 C37 C42 C41 -178.2(2) . . . . ?
N4 C37 C42 C43 2.9(3) . . . . ?
C34 N3 C35 C36 0.4(3) . . . . ?
C34 N3 C50 C51 -94.9(3) . . . . ?
C34 N3 C50 C55 86.5(3) . . . . ?
C34 N4 C36 C35 0.7(3) . . . . ?
C34 N4 C37 C38 -90.9(3) . . . . ?
C34 N4 C37 C42 88.5(3) . . . . ?
C35 N3 C34 Cu2 175.03(18) . . . . ?
C35 N3 C34 N4 0.0(3) . . . . ?
C35 N3 C50 C51 81.6(3) . . . . ?
C35 N3 C50 C55 -97.1(3) . . . . ?
C36 N4 C34 Cu2 -175.37(18) . . . . ?
C36 N4 C34 N3 -0.4(3) . . . . ?
C36 N4 C37 C38 91.9(3) . . . . ?
C36 N4 C37 C42 -88.7(3) . . . . ?
C37 N4 C34 Cu2 7.1(3) . . . . ?
C37 N4 C34 N3 -177.9(2) . . . . ?
C37 N4 C36 C35 178.2(2) . . . . ?
C37 C38 C39 C40 2.2(4) . . . . ?
C37 C38 C46 C47 96.4(3) . . . . ?
C37 C38 C46 C48 -140.4(2) . . . . ?
C37 C42 C43 C44 -124.8(3) . . . . ?
C37 C42 C43 C45 110.3(3) . . . . ?
C38 C37 C42 C41 1.3(3) . . . . ?
C38 C37 C42 C43 -177.7(2) . . . . ?
C38 C39 C40 O5 -179.3(2) . . . . ?
C38 C39 C40 C41 0.6(4) . . . . ?
C39 C38 C46 C47 -83.2(3) . . . . ?
C39 C38 C46 C48 39.9(3) . . . . ?
C39 C40 C41 C42 -2.5(4) . . . . ?
C40 C41 C42 C37 1.6(3) . . . . ?
C40 C41 C42 C43 -179.4(2) . . . . ?
C41 C42 C43 C44 56.3(3) . . . . ?
C41 C42 C43 C45 -68.6(3) . . . . ?
C42 C37 C38 C39 -3.1(3) . . . . ?
C42 C37 C38 C46 177.2(2) . . . . ?
C46 C38 C39 C40 -178.1(2) . . . . ?
C49 O5 C40 C39 -166.6(2) . . . . ?
C49 O5 C40 C41 13.5(3) . . . . ?
C50 N3 C34 Cu2 -8.1(3) . . . . ?
C50 N3 C34 N4 176.8(2) . . . . ?
C50 N3 C35 C36 -176.4(2) . . . . ?
C50 C51 C52 C53 -0.7(3) . . . . ?
C50 C51 C56 C57 97.6(3) . . . . ?
C50 C51 C56 C58 -138.5(3) . . . . ?
C50 C55 C59 C60 -114.7(2) . . . . ?
C50 C55 C59 C61 121.2(2) . . . . ?
C51 C50 C55 C54 1.4(3) . . . . ?
C51 C50 C55 C59 -178.4(2) . . . . ?
C51 C52 C53 O6 -178.4(2) . . . . ?
C51 C52 C53 C54 1.4(4) . . . . ?
C52 C51 C56 C57 -79.6(3) . . . . ?
C52 C51 C56 C58 44.3(4) . . . . ?
C52 C53 C54 C55 -0.6(3) . . . . ?
C53 C54 C55 C50 -0.8(3) . . . . ?
C53 C54 C55 C59 179.1(2) . . . . ?
C54 C55 C59 C60 65.5(3) . . . . ?
C54 C55 C59 C61 -58.7(3) . . . . ?
C55 C50 C51 C52 -0.7(3) . . . . ?
C55 C50 C51 C56 -178.0(2) . . . . ?
C56 C51 C52 C53 176.6(2) . . . . ?
C62 O6 C53 C52 178.9(2) . . . . ?
C62 O6 C53 C54 -0.8(3) . . . . ?
C64 C63 C65 F16 170.1(2) . . . . ?
C64 C63 C65 F17 -69.8(3) . . . . ?
C64 C63 C65 F18 50.1(3) . . . . ?
C64 C63 C66 F13 41.3(3) . . . . ?
C64 C63 C66 F14 -79.4(3) . . . . ?
C64 C63 C66 F15 161.7(2) . . . . ?
C65 C63 C64 F10 49.0(3) . . . . ?
C65 C63 C64 F11 -72.4(3) . . . . ?
C65 C63 C64 F12 170.0(2) . . . . ?
C65 C63 C66 F13 -76.3(3) . . . . ?
C65 C63 C66 F14 163.0(2) . . . . ?
C65 C63 C66 F15 44.1(3) . . . . ?
C66 C63 C64 F10 -69.2(3) . . . . ?
C66 C63 C64 F11 169.5(2) . . . . ?
C66 C63 C64 F12 51.8(3) . . . . ?
C66 C63 C65 F16 -72.2(3) . . . . ?
C66 C63 C65 F17 48.0(3) . . . . ?
C66 C63 C65 F18 167.8(2) . . . . ?

loop_
_smtbx_masks_void_nr
_smtbx_masks_void_average_x
_smtbx_masks_void_average_y
_smtbx_masks_void_average_z
_smtbx_masks_void_volume
_smtbx_masks_void_count_electrons
_smtbx_masks_void_content
1 0.000 0.000 0.500 667.9 97.3 '2 hexane'
2 0.500 0.500 0.000 667.9 97.3 '2 hexane'
